data_1543988
loop_
_publ_author_name
'Deng, Haiqin'
'Han, Ting'
'Zhao, Engui'
'Kwok, Ryan T. K.'
'Lam, Jacky W. Y.'
'Tang, Ben Zhong'

_publ_section_title
;
 Multicomponent polymerization: development of a one-pot synthetic route
 to functional polymers using diyne, N-sulfonyl azide and water/ethanol as
 reactants
;
_journal_issue 36
_journal_name_full 'Polym. Chem.'
_journal_page_first 5646
_journal_paper_doi 10.1039/C6PY01337F
_journal_volume 7
_journal_year 2016
_chemical_absolute_configuration ad
_chemical_formula_moiety 'C35 H29 N O3 S, C H2 Cl2'
_chemical_formula_sum 'C36 H31 Cl2 N O3 S'
_chemical_formula_weight 628.58
_chemical_name_systematic
;
 ? 
;
_space_group_IT_number 43
_space_group_name_Hall 'F 2 -2d'
_symmetry_cell_setting orthorhombic
_symmetry_space_group_name_Hall 'F 2 -2d'
_symmetry_space_group_name_H-M 'F d d 2'
_atom_sites_solution_hydrogens geom
_atom_sites_solution_primary direct
_atom_sites_solution_secondary difmap
_audit_creation_date 2015-01-20
_audit_creation_method
;
Olex2 1.2
(compiled 2015.01.12 svn.r3133 for OlexSys, GUI svn.r4987)
;
_audit_update_record
;
2016-01-14 deposited with the CCDC.
2016-08-26 downloaded from the CCDC.
;
_cell_angle_alpha 90.00
_cell_angle_beta 90.00
_cell_angle_gamma 90.00
_cell_formula_units_Z 16
_cell_length_a 128.559(3)
_cell_length_b 18.5908(4)
_cell_length_c 5.29842(10)
_cell_measurement_reflns_used 5454
_cell_measurement_temperature 99.9(6)
_cell_measurement_theta_max 74.4630
_cell_measurement_theta_min 4.7910
_cell_volume 12663.3(5)
_computing_cell_refinement
;
CrysAlisPro, Agilent Technologies,
Version 1.171.37.35 (release 13-08-2014 CrysAlis171 .NET)
(compiled Aug 13 2014,18:06:01)
;
_computing_data_collection
;
CrysAlisPro, Agilent Technologies,
Version 1.171.37.35 (release 13-08-2014 CrysAlis171 .NET)
(compiled Aug 13 2014,18:06:01)
;
_computing_data_reduction
;
CrysAlisPro, Agilent Technologies,
Version 1.171.37.35 (release 13-08-2014 CrysAlis171 .NET)
(compiled Aug 13 2014,18:06:01)
;
_computing_molecular_graphics 'Olex2 (Dolomanov et al., 2009)'
_computing_publication_material 'Olex2 (Dolomanov et al., 2009)'
_computing_structure_refinement 'XL (Sheldrick, 2008)'
_computing_structure_solution 'ShelXS (Sheldrick, 2008)'
_diffrn_ambient_environment N~2~
_diffrn_ambient_temperature 99.9(6)
_diffrn_detector 'CCD plate'
_diffrn_detector_area_resol_mean 10.3587
_diffrn_detector_type Atlas
_diffrn_measured_fraction_theta_full 0.978
_diffrn_measured_fraction_theta_max 0.978
_diffrn_measurement_details
;
  1 omega   76.00  178.00   0.5000    8.0000
omega____ theta____ kappa____ phi______ frames
    -      111.7843   77.0000 -180.0000 204

  2 omega  -41.00   70.00   0.5000    4.0000
omega____ theta____ kappa____ phi______ frames
    -       38.4812  -37.0000   60.0000 222

  3 omega    7.00  118.00   0.5000    4.0000
omega____ theta____ kappa____ phi______ frames
    -       38.4812   37.0000    0.0000 222

  4 omega   31.00   90.00   0.5000    8.0000
omega____ theta____ kappa____ phi______ frames
    -      111.7843  -30.0000   60.0000 118

  5 omega   34.00   98.00   0.5000    8.0000
omega____ theta____ kappa____ phi______ frames
    -      111.7843  -45.0000   30.0000 128

  6 omega  100.00  178.00   0.5000    8.0000
omega____ theta____ kappa____ phi______ frames
    -      111.7843  111.0000   90.0000 156

  7 omega   31.00   90.00   0.5000    8.0000
omega____ theta____ kappa____ phi______ frames
    -      111.7843  -30.0000 -150.0000 118

  8 omega   30.00  116.00   0.5000    8.0000
omega____ theta____ kappa____ phi______ frames
    -      111.7843 -111.0000   30.0000 172

  9 omega -124.00  -79.00   0.5000    4.0000
omega____ theta____ kappa____ phi______ frames
    -      -38.4812  -99.0000   90.0000 90

 10 omega -123.00   -2.00   0.5000    4.0000
omega____ theta____ kappa____ phi______ frames
    -      -38.4812  -77.0000  150.0000 242

 11 omega   79.00   95.50   0.5000    8.0000
omega____ theta____ kappa____ phi______ frames
    -      111.7843   61.0000    0.0000 33
;
_diffrn_measurement_device 'kappa diffractometer'
_diffrn_measurement_device_type 'SuperNova, Dual, Cu at zero, Atlas'
_diffrn_measurement_method '\w scans'
_diffrn_orient_matrix_UB_11 -0.0115681000
_diffrn_orient_matrix_UB_12 -0.0131942000
_diffrn_orient_matrix_UB_13 -0.0602071000
_diffrn_orient_matrix_UB_21 0.0002821000
_diffrn_orient_matrix_UB_22 0.0610958000
_diffrn_orient_matrix_UB_23 -0.1965363000
_diffrn_orient_matrix_UB_31 0.0031188000
_diffrn_orient_matrix_UB_32 -0.0544040000
_diffrn_orient_matrix_UB_33 -0.2056353000
_diffrn_radiation_monochromator mirror
_diffrn_radiation_probe x-ray
_diffrn_radiation_type CuK\a
_diffrn_radiation_wavelength 1.54184
_diffrn_reflns_av_R_equivalents 0.0393
_diffrn_reflns_av_unetI/netI 0.0457
_diffrn_reflns_limit_h_max 140
_diffrn_reflns_limit_h_min -154
_diffrn_reflns_limit_k_max 17
_diffrn_reflns_limit_k_min -22
_diffrn_reflns_limit_l_max 4
_diffrn_reflns_limit_l_min -6
_diffrn_reflns_number 12221
_diffrn_reflns_theta_full 66.50
_diffrn_reflns_theta_max 67.46
_diffrn_reflns_theta_min 4.81
_diffrn_source 'sealed X-ray tube'
_diffrn_source_current 0.80
_diffrn_source_power 0.040
_diffrn_source_target Cu
_diffrn_source_type 'SuperNova (Cu) X-ray Source'
_diffrn_source_voltage 50
_exptl_absorpt_coefficient_mu 2.753
_exptl_absorpt_correction_T_max 1.00000
_exptl_absorpt_correction_T_min 0.90763
_exptl_absorpt_correction_type multi-scan
_exptl_absorpt_process_details
;
CrysAlisPro, Agilent Technologies,
Version 1.171.37.35 (release 13-08-2014 CrysAlis171 .NET)
(compiled Aug 13 2014,18:06:01)
Empirical absorption correction using spherical harmonics,
 implemented in SCALE3 ABSPACK scaling algorithm.
;
_exptl_crystal_colour colourless
_exptl_crystal_density_diffrn 1.319
_exptl_crystal_density_method 'not measured'
_exptl_crystal_description plate
_exptl_crystal_F_000 5248
_exptl_crystal_size_max 0.10
_exptl_crystal_size_mid 0.08
_exptl_crystal_size_min 0.03
_refine_diff_density_max 0.315
_refine_diff_density_min -0.317
_refine_diff_density_rms 0.051
_refine_ls_abs_structure_details 'Flack H D (1983), Acta Cryst. A39, 876-881'
_refine_ls_abs_structure_Flack 0.029(16)
_refine_ls_extinction_method none
_refine_ls_goodness_of_fit_ref 1.004
_refine_ls_hydrogen_treatment constr
_refine_ls_matrix_type full
_refine_ls_number_parameters 397
_refine_ls_number_reflns 4619
_refine_ls_number_restraints 7
_refine_ls_restrained_S_all 1.004
_refine_ls_R_factor_all 0.0460
_refine_ls_R_factor_gt 0.0428
_refine_ls_shift/su_max 0.004
_refine_ls_shift/su_mean 0.000
_refine_ls_structure_factor_coef Fsqd
_refine_ls_weighting_details 'calc w=1/[\s^2^(Fo^2^)+(0.0410P)^2^+38.4860P] where P=(Fo^2^+2Fc^2^)/3'
_refine_ls_weighting_scheme calc
_refine_ls_wR_factor_gt 0.0969
_refine_ls_wR_factor_ref 0.0986
_reflns_number_gt 4360
_reflns_number_total 4619
_reflns_threshold_expression >2sigma(I)
_cod_data_source_file c6py01337f2.cif
_cod_data_source_block TPE-amide
_cod_depositor_comments
;
The following automatic conversions were performed:

'_symmetry_cell_setting' value 'Orthorhombic' changed to
'orthorhombic' according to
/usr/data/users/saulius/crontab/automatic-downloads/rss-feeds/RSC/lib/dictionaries/cif_core.dic
dictionary named 'cif_core.dic' version 2.4.2 from 2011-04-26.

Automatic conversion script
Id: cif_fix_values 4268 2015-11-12 08:31:59Z antanas 

 Adding full bibliography for 1543988--1543989.cif.
;
_cod_original_sg_symbol_H-M Fdd2
_cod_database_code 1543988
_reflns_odcompleteness_completeness 99.76
_reflns_odcompleteness_iscentric 1
_reflns_odcompleteness_theta 66.97
_olex2_refinement_description
;
1. Fixed Uiso
 At 1.2 times of:
  All C(H) groups, All C(H,H) groups, All N(H) groups
 At 1.5 times of:
  All C(H,H,H) groups
2. Restrained distances
 Cl1-C1S \\sim Cl2-C1S \\sim Cl2A-C1SA \\sim Cl1-C1SA
 with sigma of 0.02
3. Others
 Fixed Sof: C1S(0.8) C1SA(0.2) Cl2(0.8) Cl2A(0.2)
4.a Secondary CH2 refined with riding coordinates:
 C17(H17A,H17B), C1S(H1SA,H1SB)
4.b Aromatic/amide H refined with riding coordinates:
 N1(H1), C2(H2), C3(H3), C5(H5), C6(H6), C12(H12), C13(H13), C15(H15),
 C16(H16), C22(H22), C23(H23), C24(H24), C25(H25), C26(H26), C32(H32), C33(H33),
  C34(H34), C35(H35), C36(H36), C42(H42), C43(H43), C44(H44), C45(H45), C46(H46)
4.c Idealised Me refined as rotating group:
 C7(H7A,H7B,H7C)
;
_olex2_submission_special_instructions 'No special instructions were received'

loop_
_space_group_symop_id
_space_group_symop_operation_xyz
1 'x, y, z'
2 '-x, -y, z'
3 '-x+1/4, y+1/4, z+1/4'
4 'x+1/4, -y+1/4, z+1/4'
5 'x, y+1/2, z+1/2'
6 '-x, -y+1/2, z+1/2'
7 '-x+1/4, y+3/4, z+3/4'
8 'x+1/4, -y+3/4, z+3/4'
9 'x+1/2, y, z+1/2'
10 '-x+1/2, -y, z+1/2'
11 '-x+3/4, y+1/4, z+3/4'
12 'x+3/4, -y+1/4, z+3/4'
13 'x+1/2, y+1/2, z'
14 '-x+1/2, -y+1/2, z'
15 '-x+3/4, y+3/4, z+1/4'
16 'x+3/4, -y+3/4, z+1/4'

loop_
_atom_site_label
_atom_site_type_symbol
_atom_site_fract_x
_atom_site_fract_y
_atom_site_fract_z
_atom_site_U_iso_or_equiv
_atom_site_adp_type
_atom_site_occupancy
_atom_site_calc_flag
_atom_site_disorder_assembly
_atom_site_disorder_group
_atom_site_refinement_flags_posn
S1 S 0.016553(5) 0.11948(4) 0.70537(15) 0.01449(15) Uani 1 d . . .
O1 O 0.020349(16) 0.09319(10) 0.9406(5) 0.0198(5) Uani 1 d . . .
O2 O 0.007204(16) 0.09058(12) 0.5995(4) 0.0214(5) Uani 1 d . . .
O3 O 0.038989(15) 0.15168(11) 0.7014(4) 0.0200(5) Uani 1 d . . .
N1 N 0.025393(18) 0.10357(12) 0.4871(5) 0.0155(5) Uani 1 d . . .
H1 H 0.0234 0.0821 0.3471 0.019 Uiso 1 calc . . R
C1 C 0.01556(2) 0.21360(14) 0.7206(6) 0.0145(6) Uani 1 d . . .
C2 C 0.02030(2) 0.25103(16) 0.9148(6) 0.0177(6) Uani 1 d . . .
H2 H 0.0241 0.2262 1.0422 0.021 Uiso 1 calc . . R
C3 C 0.01946(2) 0.32523(17) 0.9202(7) 0.0235(7) Uani 1 d . . .
H3 H 0.0225 0.3514 1.0554 0.028 Uiso 1 calc . . R
C4 C 0.01421(2) 0.36210(15) 0.7307(7) 0.0235(7) Uani 1 d . . .
C5 C 0.00956(2) 0.32338(17) 0.5373(7) 0.0230(7) Uani 1 d . . .
H5 H 0.0060 0.3483 0.4071 0.028 Uiso 1 calc . . R
C6 C 0.01007(2) 0.24835(16) 0.5315(6) 0.0173(6) Uani 1 d . . .
H6 H 0.0067 0.2218 0.4012 0.021 Uiso 1 calc . . R
C7 C 0.01362(3) 0.44320(17) 0.7319(10) 0.0404(11) Uani 1 d . . .
H7A H 0.0109 0.4596 0.8945 0.061 Uiso 1 calc . . GR
H7B H 0.0090 0.4593 0.5958 0.061 Uiso 1 calc . . GR
H7C H 0.0206 0.4633 0.7061 0.061 Uiso 1 calc . . GR
C10 C 0.08593(2) 0.18340(17) 0.3757(6) 0.0178(7) Uani 1 d . . .
C11 C 0.07458(2) 0.16611(17) 0.3568(6) 0.0179(7) Uani 1 d . . .
C12 C 0.06841(2) 0.19168(18) 0.1624(7) 0.0246(7) Uani 1 d . . .
H12 H 0.0713 0.2238 0.0420 0.030 Uiso 1 calc . . R
C13 C 0.05799(3) 0.17121(19) 0.1396(7) 0.0244(7) Uani 1 d . . .
H13 H 0.0539 0.1897 0.0056 0.029 Uiso 1 calc . . R
C14 C 0.05363(2) 0.12376(16) 0.3129(6) 0.0179(7) Uani 1 d . . .
C15 C 0.05980(2) 0.09794(17) 0.5085(6) 0.0200(7) Uani 1 d . . .
H15 H 0.0569 0.0660 0.6298 0.024 Uiso 1 calc . . R
C16 C 0.07013(2) 0.11843(16) 0.5278(6) 0.0194(7) Uani 1 d . . .
H16 H 0.0743 0.0995 0.6607 0.023 Uiso 1 calc . . R
C17 C 0.04245(2) 0.10135(17) 0.2881(6) 0.0186(7) Uani 1 d . . .
H17A H 0.0421 0.0485 0.2668 0.022 Uiso 1 calc . . R
H17B H 0.0395 0.1236 0.1343 0.022 Uiso 1 calc . . R
C18 C 0.03588(2) 0.12245(15) 0.5127(6) 0.0144(6) Uani 1 d . . .
C20 C 0.08961(2) 0.25128(17) 0.3787(6) 0.0201(7) Uani 1 d . . .
C21 C 0.08282(2) 0.31617(16) 0.3897(6) 0.0189(7) Uani 1 d . . .
C22 C 0.08423(3) 0.37271(17) 0.2235(7) 0.0263(7) Uani 1 d . . .
H22 H 0.0894 0.3692 0.0965 0.032 Uiso 1 calc . . R
C23 C 0.07822(3) 0.43423(19) 0.2385(7) 0.0311(8) Uani 1 d . . .
H23 H 0.0792 0.4717 0.1189 0.037 Uiso 1 calc . . R
C24 C 0.07085(3) 0.44158(18) 0.4263(8) 0.0279(8) Uani 1 d . . .
H24 H 0.0668 0.4844 0.4387 0.033 Uiso 1 calc . . R
C25 C 0.06937(3) 0.3868(2) 0.5938(8) 0.0336(9) Uani 1 d . . .
H25 H 0.0643 0.3914 0.7229 0.040 Uiso 1 calc . . R
C26 C 0.07523(3) 0.3246(2) 0.5768(7) 0.0305(8) Uani 1 d . . .
H26 H 0.0741 0.2869 0.6944 0.037 Uiso 1 calc . . R
C31 C 0.09266(2) 0.11758(16) 0.3930(6) 0.0193(7) Uani 1 d . . .
C32 C 0.09135(2) 0.06188(16) 0.2237(7) 0.0229(7) Uani 1 d . . .
H32 H 0.0863 0.0665 0.0932 0.027 Uiso 1 calc . . R
C33 C 0.09719(3) -0.00078(18) 0.2396(7) 0.0276(8) Uani 1 d . . .
H33 H 0.0963 -0.0378 0.1179 0.033 Uiso 1 calc . . R
C34 C 0.10424(2) -0.00917(18) 0.4306(8) 0.0275(8) Uani 1 d . . .
H34 H 0.1082 -0.0521 0.4436 0.033 Uiso 1 calc . . R
C35 C 0.10551(3) 0.0456(2) 0.6049(8) 0.0362(10) Uani 1 d . . .
H35 H 0.1103 0.0397 0.7399 0.043 Uiso 1 calc . . R
C36 C 0.09990(3) 0.1089(2) 0.5850(7) 0.0298(8) Uani 1 d . . .
H36 H 0.1010 0.1465 0.7033 0.036 Uiso 1 calc . . R
C41 C 0.10104(2) 0.26786(17) 0.3711(6) 0.0200(7) Uani 1 d . . .
C42 C 0.10537(2) 0.31382(17) 0.5461(7) 0.0237(7) Uani 1 d . . .
H42 H 0.1011 0.3345 0.6724 0.028 Uiso 1 calc . . R
C43 C 0.11588(3) 0.33054(19) 0.5417(8) 0.0302(8) Uani 1 d . . .
H43 H 0.1187 0.3619 0.6656 0.036 Uiso 1 calc . . R
C44 C 0.12222(3) 0.3020(2) 0.3595(8) 0.0323(9) Uani 1 d . . .
H44 H 0.1294 0.3135 0.3562 0.039 Uiso 1 calc . . R
C45 C 0.11797(3) 0.2557(2) 0.1782(8) 0.0386(10) Uani 1 d . . .
H45 H 0.1223 0.2359 0.0496 0.046 Uiso 1 calc . . R
C46 C 0.10748(3) 0.2390(2) 0.1878(8) 0.0346(9) Uani 1 d . . .
H46 H 0.1046 0.2070 0.0661 0.042 Uiso 1 calc . . R
C1S C 0.04559(4) 0.3637(3) 0.2139(12) 0.0393(13) Uani 0.80 d A 1 D
H1SA H 0.0437 0.3470 0.0422 0.047 Uiso 1 calc A 1 R
H1SB H 0.0533 0.3657 0.2264 0.047 Uiso 1 calc A 1 R
C1SA C 0.0460(3) 0.3371(9) 0.149(4) 0.059(10) Uiso 0.20 d A 2 D
Cl1 Cl 0.040706(8) 0.30322(5) 0.4378(2) 0.0440(3) Uani 1 d . . D
Cl2 Cl 0.040350(13) 0.45039(7) 0.2650(3) 0.0574(4) Uani 0.80 d A 1 D
Cl2A Cl 0.04401(6) 0.4307(4) 0.1065(16) 0.0644(17) Uiso 0.20 d A 2 D

loop_
_atom_site_aniso_label
_atom_site_aniso_U_11
_atom_site_aniso_U_22
_atom_site_aniso_U_33
_atom_site_aniso_U_23
_atom_site_aniso_U_13
_atom_site_aniso_U_12
S1 0.0148(3) 0.0135(3) 0.0152(3) -0.0003(3) 0.0004(3) -0.0011(3)
O1 0.0253(11) 0.0168(10) 0.0173(11) 0.0036(10) 0.0004(10) 0.0007(8)
O2 0.0158(10) 0.0218(11) 0.0265(13) -0.0067(10) 0.0009(9) -0.0033(8)
O3 0.0175(10) 0.0274(11) 0.0150(11) -0.0010(10) -0.0022(10) -0.0020(8)
N1 0.0141(11) 0.0150(11) 0.0175(15) -0.0044(11) -0.0009(11) -0.0017(9)
C1 0.0145(13) 0.0133(12) 0.0156(16) -0.0004(13) 0.0027(12) 0.0017(10)
C2 0.0205(15) 0.0194(14) 0.0130(16) 0.0004(13) -0.0005(13) -0.0018(11)
C3 0.0219(15) 0.0208(15) 0.0279(19) -0.0119(15) 0.0065(15) -0.0052(12)
C4 0.0211(15) 0.0137(14) 0.036(2) -0.0002(15) 0.0150(16) -0.0004(11)
C5 0.0196(15) 0.0216(16) 0.0279(19) 0.0073(14) 0.0047(14) 0.0048(12)
C6 0.0173(14) 0.0190(14) 0.0155(17) 0.0018(12) 0.0012(13) 0.0008(12)
C7 0.036(2) 0.0156(16) 0.070(3) 0.0041(19) 0.018(2) 0.0037(14)
C10 0.0188(15) 0.0219(15) 0.0127(16) 0.0052(13) 0.0002(12) -0.0038(12)
C11 0.0167(15) 0.0207(15) 0.0164(17) -0.0015(13) -0.0008(12) -0.0026(12)
C12 0.0235(16) 0.0338(17) 0.0166(18) 0.0061(15) 0.0017(14) -0.0077(13)
C13 0.0213(15) 0.0346(18) 0.0173(18) 0.0087(15) -0.0012(13) -0.0005(14)
C14 0.0177(15) 0.0200(15) 0.0159(16) -0.0006(13) 0.0000(13) -0.0007(12)
C15 0.0169(14) 0.0237(15) 0.0192(18) 0.0089(14) 0.0022(13) -0.0015(12)
C16 0.0181(15) 0.0238(15) 0.0163(17) 0.0097(13) -0.0010(13) 0.0042(12)
C17 0.0164(15) 0.0252(15) 0.0142(16) 0.0015(13) 0.0001(13) 0.0018(12)
C18 0.0141(13) 0.0163(13) 0.0126(16) 0.0050(12) -0.0013(12) 0.0009(11)
C20 0.0225(16) 0.0246(15) 0.0132(16) 0.0009(13) -0.0006(13) 0.0008(13)
C21 0.0216(15) 0.0217(15) 0.0133(17) 0.0033(13) -0.0033(13) -0.0037(12)
C22 0.0281(16) 0.0246(16) 0.0262(19) 0.0071(16) 0.0027(16) -0.0047(13)
C23 0.0378(19) 0.0265(17) 0.029(2) 0.0125(16) -0.0018(17) -0.0006(14)
C24 0.0260(16) 0.0261(16) 0.031(2) 0.0030(16) -0.0066(16) 0.0049(13)
C25 0.0340(19) 0.038(2) 0.029(2) 0.0073(17) 0.0098(17) 0.0077(16)
C26 0.038(2) 0.0317(19) 0.0213(19) 0.0117(16) 0.0110(16) 0.0045(16)
C31 0.0170(14) 0.0196(15) 0.0213(19) 0.0008(13) 0.0018(13) -0.0009(11)
C32 0.0270(16) 0.0225(15) 0.0193(18) -0.0012(14) -0.0043(15) -0.0053(13)
C33 0.0332(18) 0.0246(16) 0.025(2) -0.0045(15) 0.0010(16) -0.0017(14)
C34 0.0222(16) 0.0275(16) 0.033(2) -0.0050(17) 0.0077(17) 0.0030(13)
C35 0.0248(18) 0.047(2) 0.036(2) -0.0070(19) -0.0109(17) 0.0137(17)
C36 0.0276(18) 0.0336(19) 0.028(2) -0.0099(16) -0.0085(16) 0.0077(15)
C41 0.0187(16) 0.0248(16) 0.0166(17) -0.0003(13) 0.0003(13) -0.0037(13)
C42 0.0207(15) 0.0237(16) 0.0267(19) -0.0047(14) -0.0003(14) 0.0020(13)
C43 0.0224(17) 0.0317(18) 0.037(2) -0.0083(17) -0.0051(16) -0.0052(14)
C44 0.0214(17) 0.039(2) 0.036(2) -0.0045(17) 0.0061(16) -0.0063(15)
C45 0.0260(18) 0.056(2) 0.033(2) -0.017(2) 0.0154(18) -0.0119(17)
C46 0.0305(18) 0.048(2) 0.025(2) -0.0211(19) 0.0103(18) -0.0149(16)
C1S 0.035(3) 0.046(3) 0.037(3) 0.012(3) -0.001(3) -0.013(2)
Cl1 0.0542(6) 0.0339(5) 0.0438(6) 0.0074(5) 0.0044(5) -0.0043(4)
Cl2 0.0703(9) 0.0294(6) 0.0727(12) 0.0158(7) -0.0154(9) -0.0119(6)

loop_
_atom_type_symbol
_atom_type_description
_atom_type_scat_dispersion_real
_atom_type_scat_dispersion_imag
_atom_type_scat_source
C C 0.0181 0.0091 'International Tables Vol C Tables 4.2.6.8 and 6.1.1.4'
H H 0.0000 0.0000 'International Tables Vol C Tables 4.2.6.8 and 6.1.1.4'
Cl Cl 0.3639 0.7018 'International Tables Vol C Tables 4.2.6.8 and 6.1.1.4'
N N 0.0311 0.0180 'International Tables Vol C Tables 4.2.6.8 and 6.1.1.4'
O O 0.0492 0.0322 'International Tables Vol C Tables 4.2.6.8 and 6.1.1.4'
S S 0.3331 0.5567 'International Tables Vol C Tables 4.2.6.8 and 6.1.1.4'

loop_
_geom_angle_atom_site_label_1
_geom_angle_atom_site_label_2
_geom_angle_atom_site_label_3
_geom_angle
O1 S1 O2 120.11(13)
O1 S1 N1 108.43(13)
O1 S1 C1 109.04(15)
O2 S1 N1 103.68(13)
O2 S1 C1 109.35(14)
N1 S1 C1 105.14(13)
C18 N1 S1 123.4(2)
C2 C1 S1 120.2(2)
C2 C1 C6 121.9(3)
C6 C1 S1 117.9(2)
C1 C2 C3 118.8(3)
C2 C3 C4 121.0(3)
C3 C4 C7 120.9(3)
C5 C4 C3 119.1(3)
C5 C4 C7 120.0(4)
C4 C5 C6 120.9(3)
C1 C6 C5 118.2(3)
C11 C10 C31 113.0(3)
C20 C10 C11 122.9(3)
C20 C10 C31 124.1(3)
C12 C11 C10 122.3(3)
C12 C11 C16 117.9(3)
C16 C11 C10 119.6(3)
C11 C12 C13 121.3(3)
C14 C13 C12 120.1(3)
C13 C14 C17 120.2(3)
C15 C14 C13 118.7(3)
C15 C14 C17 121.0(3)
C16 C15 C14 120.4(3)
C15 C16 C11 121.4(3)
C14 C17 C18 113.2(3)
O3 C18 N1 120.9(3)
O3 C18 C17 125.7(3)
N1 C18 C17 113.4(3)
C10 C20 C21 123.6(3)
C10 C20 C41 122.3(3)
C21 C20 C41 114.1(3)
C22 C21 C20 120.9(3)
C22 C21 C26 117.2(3)
C26 C21 C20 121.8(3)
C23 C22 C21 121.3(3)
C24 C23 C22 120.5(3)
C25 C24 C23 119.4(3)
C24 C25 C26 120.4(4)
C25 C26 C21 121.3(3)
C32 C31 C10 120.1(3)
C32 C31 C36 118.1(3)
C36 C31 C10 121.7(3)
C31 C32 C33 121.6(3)
C34 C33 C32 120.0(3)
C33 C34 C35 119.2(3)
C36 C35 C34 120.9(4)
C35 C36 C31 120.3(3)
C42 C41 C20 120.3(3)
C42 C41 C46 118.1(3)
C46 C41 C20 121.6(3)
C41 C42 C43 121.4(3)
C44 C43 C42 120.3(3)
C43 C44 C45 119.2(3)
C46 C45 C44 119.5(3)
C41 C46 C45 121.4(3)
Cl1 C1S Cl2 110.2(3)
Cl2A C1SA Cl1 113.6(12)
C1S Cl1 C1SA 19.6(7)

loop_
_geom_bond_atom_site_label_1
_geom_bond_atom_site_label_2
_geom_bond_distance
S1 O1 1.425(2)
S1 O2 1.431(2)
S1 N1 1.648(3)
S1 C1 1.756(3)
O3 C18 1.206(4)
N1 C18 1.399(4)
C1 C2 1.384(4)
C1 C6 1.386(4)
C2 C3 1.384(4)
C3 C4 1.390(5)
C4 C5 1.388(5)
C4 C7 1.510(4)
C5 C6 1.397(4)
C10 C11 1.497(4)
C10 C20 1.348(4)
C10 C31 1.501(4)
C11 C12 1.384(5)
C11 C16 1.390(4)
C12 C13 1.398(5)
C13 C14 1.391(4)
C14 C15 1.391(4)
C14 C17 1.502(4)
C15 C16 1.386(4)
C17 C18 1.512(4)
C20 C21 1.490(4)
C20 C41 1.503(4)
C21 C22 1.383(4)
C21 C26 1.399(5)
C22 C23 1.382(5)
C23 C24 1.381(5)
C24 C25 1.365(5)
C25 C26 1.383(5)
C31 C32 1.381(5)
C31 C36 1.388(5)
C32 C33 1.389(4)
C33 C34 1.367(5)
C34 C35 1.384(5)
C35 C36 1.383(5)
C41 C42 1.378(5)
C41 C46 1.384(5)
C42 C43 1.387(5)
C43 C44 1.370(5)
C44 C45 1.401(5)
C45 C46 1.385(5)
C1S Cl1 1.751(5)
C1S Cl2 1.767(6)
C1SA Cl1 1.787(15)
C1SA Cl2A 1.773(15)

loop_
_geom_torsion_atom_site_label_1
_geom_torsion_atom_site_label_2
_geom_torsion_atom_site_label_3
_geom_torsion_atom_site_label_4
_geom_torsion
S1 N1 C18 O3 0.4(4)
S1 N1 C18 C17 179.3(2)
S1 C1 C2 C3 179.4(6)
S1 C1 C6 C5 -177.8(2)
O1 S1 N1 C18 -50.6(3)
O1 S1 C1 C2 13.9(3)
O1 S1 C1 C6 -167.1(2)
O2 S1 N1 C18 -179.3(2)
O2 S1 C1 C2 147.0(2)
O2 S1 C1 C6 -34.0(3)
N1 S1 C1 C2 -102.2(3)
N1 S1 C1 C6 76.8(3)
C1 S1 N1 C18 65.9(3)
C1 C2 C3 C4 -1.9(5)
C2 C1 C6 C5 1.3(4)
C2 C3 C4 C5 1.6(5)
C2 C3 C4 C7 -177.8(3)
C3 C4 C5 C6 0.2(5)
C4 C5 C6 C1 -1.5(5)
C6 C1 C2 C3 0.4(5)
C7 C4 C5 C6 179.6(7)
C10 C11 C12 C13 175.9(3)
C10 C11 C16 C15 -176.4(3)
C10 C20 C21 C22 -130.7(4)
C10 C20 C21 C26 53.3(5)
C10 C20 C41 C42 -129.1(4)
C10 C20 C41 C46 52.1(5)
C10 C31 C32 C33 -177.8(3)
C10 C31 C36 C35 175.9(3)
C11 C10 C20 C21 6.4(5)
C11 C10 C20 C41 -173.6(3)
C11 C10 C31 C32 49.3(4)
C11 C10 C31 C36 -127.0(3)
C11 C12 C13 C14 -0.6(5)
C12 C11 C16 C15 -1.2(5)
C12 C13 C14 C15 0.5(5)
C12 C13 C14 C17 -179.7(3)
C13 C14 C15 C16 -0.9(5)
C13 C14 C17 C18 -118.8(3)
C14 C15 C16 C11 1.3(5)
C14 C17 C18 O3 -2.9(4)
C14 C17 C18 N1 178.2(2)
C15 C14 C17 C18 61.1(4)
C16 C11 C12 C13 0.9(5)
C17 C14 C15 C16 179.3(3)
C20 C10 C11 C12 55.4(5)
C20 C10 C11 C16 -129.6(4)
C20 C10 C31 C32 -131.2(4)
C20 C10 C31 C36 52.5(5)
C20 C21 C22 C23 -177.5(3)
C20 C21 C26 C25 176.4(3)
C20 C41 C42 C43 -179.4(3)
C20 C41 C46 C45 178.5(4)
C21 C20 C41 C42 50.9(4)
C21 C20 C41 C46 -127.9(4)
C21 C22 C23 C24 2.0(6)
C22 C21 C26 C25 0.2(5)
C22 C23 C24 C25 -1.5(6)
C23 C24 C25 C26 0.4(6)
C24 C25 C26 C21 0.3(6)
C26 C21 C22 C23 -1.4(5)
C31 C10 C11 C12 -125.0(3)
C31 C10 C11 C16 49.9(4)
C31 C10 C20 C21 -173.1(3)
C31 C10 C20 C41 6.9(5)
C31 C32 C33 C34 1.9(5)
C32 C31 C36 C35 -0.5(5)
C32 C33 C34 C35 -0.6(5)
C33 C34 C35 C36 -1.2(6)
C34 C35 C36 C31 1.8(6)
C36 C31 C32 C33 -1.3(5)
C41 C20 C21 C22 49.4(4)
C41 C20 C21 C26 -126.6(3)
C41 C42 C43 C44 0.8(6)
C42 C41 C46 C45 -0.3(6)
C42 C43 C44 C45 -0.1(6)
C43 C44 C45 C46 -0.7(7)
C44 C45 C46 C41 0.9(7)
C46 C41 C42 C43 -0.5(6)
Cl2 C1S Cl1 C1SA 152.2(4)
Cl2A C1SA Cl1 C1S -20.7(8)
